data_1539113
loop_
_publ_author_name
'Smyth, J.R.'

_publ_section_title
;
 The crystal chemistry of armacolites from apollo 17
;
_journal_name_full 'Earth and Planetary Science Letters'
_journal_page_first 262
_journal_page_last 270
_journal_volume 24
_journal_year 1974
_chemical_formula_sum 'Fe0.5 Mg0.5 O5 Ti2'
_chemical_name_systematic '(Mg.5 Fe.5) Ti2 O5'
_space_group_crystal_system orthorhombic
_space_group_IT_number 63
_space_group_name_Hall '-B 2 2b'
_space_group_name_H-M_alt 'B b m m'
_cell_angle_alpha 90
_cell_angle_beta 90
_cell_angle_gamma 90
_cell_formula_units_Z 4
_cell_length_a 9.743
_cell_length_b 10.001
_cell_length_c 3.728
_cell_volume 363.255
_citation_journal_id_ASTM EPSLA2
_cod_data_source_file Smyth_EPSLA2_1974_1775.cif
_cod_data_source_block Fe0.5Mg0.5O5Ti2
_cod_depositor_comments
;
 Updating space group information.

 Antanas Vaitkus,
 2018-07-23
;
_cod_original_cell_volume 363.2554
_cod_database_code 1539113

loop_
_space_group_symop_id
_space_group_symop_operation_xyz
1 x,y,z
2 -x,y+1/2,-z
3 -x,-y,z
4 x,-y+1/2,-z
5 -x,-y,-z
6 x,-y-1/2,z
7 x,y,-z
8 -x,y-1/2,z
9 x+1/2,y,z+1/2
10 -x+1/2,y+1/2,-z+1/2
11 -x+1/2,-y,z+1/2
12 x+1/2,-y+1/2,-z+1/2
13 -x+1/2,-y,-z+1/2
14 x+1/2,-y-1/2,z+1/2
15 x+1/2,y,-z+1/2
16 -x+1/2,y-1/2,z+1/2

loop_
_atom_site_label
_atom_site_type_symbol
_atom_site_fract_x
_atom_site_fract_y
_atom_site_fract_z
_atom_site_occupancy
_atom_site_U_iso_or_equiv
Ti1 Ti+4 0.1352 0.5651 0 1 0.0
O1 O-2 0.7811 0.25 0 1 0.0
Fe1 Fe+2 0.1954 0.25 0 0.5 0.0
Mg1 Mg+2 0.1954 0.25 0 0.5 0.0
O2 O-2 0.0476 0.1142 0 1 0.0
O3 O-2 0.3165 0.0603 0 1 0.0
